data_4024595
loop_
_publ_author_name
'Kang-sang Lee'
'Amir H. Hoveyda'

_publ_section_title
;
Monodentate Non-C2-symmetric Chiral N-Heterocyclic Carbene Complexes for
Enantioselective Synthesis. Cu-Catalyzed Conjugate Additions of Aryl- and
Alkenylsilylfluorides to Cyclic Enones
;
_journal_name_full 'Journal of Organic Chemistry'
_journal_page_first 4455
_journal_page_last 4462
_journal_paper_doi 10.1021/jo900589x
_journal_volume 74
_journal_year 2009
_chemical_absolute_configuration syn
_chemical_formula_moiety '(C36 H33 N2)+ (B F4)-'
_chemical_formula_sum 'C36 H33 B F4 N2'
_chemical_formula_weight 580.45
_chemical_melting_point ?
_chemical_name_systematic
; 
 ? 
;
_space_group_IT_number 4
_symmetry_cell_setting monoclinic
_symmetry_space_group_name_Hall 'P 2yb'
_symmetry_space_group_name_H-M 'P 1 21 1'
_atom_sites_solution_hydrogens difmap
_atom_sites_solution_primary direct
_atom_sites_solution_secondary difmap
_audit_creation_method SHELXL-97
_cell_angle_alpha 90.00
_cell_angle_beta 103.358(6)
_cell_angle_gamma 90.00
_cell_formula_units_Z 2
_cell_length_a 9.466(4)
_cell_length_b 17.876(8)
_cell_length_c 10.669(5)
_cell_measurement_reflns_used 7661
_cell_measurement_temperature 100(2)
_cell_measurement_theta_max 27.58
_cell_measurement_theta_min 2.27
_cell_volume 1756.4(13)
_computing_cell_refinement 'Bruker SAINT'
_computing_data_collection 'Bruker SMART'
_computing_data_reduction 'Bruker SAINT'
_computing_molecular_graphics 'Bruker SHELXTL'
_computing_publication_material 'Bruker SHELXTL'
_computing_structure_refinement 'SHELXL-97 (Sheldrick, 2008)'
_computing_structure_solution 'SHELXS-97 (Sheldrick, 2008)'
_diffrn_ambient_temperature 100(2)
_diffrn_measured_fraction_theta_full 0.999
_diffrn_measured_fraction_theta_max 0.999
_diffrn_measurement_device_type 'Bruker SMART APEX CCD'
_diffrn_measurement_method '0.3 deg wide \w exposures'
_diffrn_radiation_monochromator graphite
_diffrn_radiation_source 'normal-focus sealed tube'
_diffrn_radiation_type MoK\a
_diffrn_radiation_wavelength 0.71073
_diffrn_reflns_av_R_equivalents 0.0346
_diffrn_reflns_av_sigmaI/netI 0.0558
_diffrn_reflns_limit_h_max 11
_diffrn_reflns_limit_h_min -11
_diffrn_reflns_limit_k_max 21
_diffrn_reflns_limit_k_min -22
_diffrn_reflns_limit_l_max 13
_diffrn_reflns_limit_l_min 0
_diffrn_reflns_number 6912
_diffrn_reflns_theta_full 26.00
_diffrn_reflns_theta_max 26.00
_diffrn_reflns_theta_min 1.96
_exptl_absorpt_coefficient_mu 0.078
_exptl_absorpt_correction_T_max 0.9969
_exptl_absorpt_correction_T_min 0.9922
_exptl_absorpt_correction_type multi-scan
_exptl_absorpt_process_details SADABS
_exptl_crystal_colour colorless
_exptl_crystal_density_diffrn 1.098
_exptl_crystal_density_meas ?
_exptl_crystal_density_method .
_exptl_crystal_description block
_exptl_crystal_F_000 608
_exptl_crystal_size_max 0.10
_exptl_crystal_size_mid 0.06
_exptl_crystal_size_min 0.04
_platon_squeeze_details
;
;
_refine_diff_density_max 0.363
_refine_diff_density_min -0.352
_refine_diff_density_rms 0.063
_refine_ls_abs_structure_details 'Flack H D (1983), Acta Cryst. A39, 876-881'
_refine_ls_abs_structure_Flack -0.7(18)
_refine_ls_extinction_coef na
_refine_ls_extinction_method none
_refine_ls_goodness_of_fit_ref 1.061
_refine_ls_hydrogen_treatment mixed
_refine_ls_matrix_type full
_refine_ls_number_parameters 458
_refine_ls_number_reflns 6912
_refine_ls_number_restraints 25
_refine_ls_restrained_S_all 1.060
_refine_ls_R_factor_all 0.0892
_refine_ls_R_factor_gt 0.0769
_refine_ls_shift/su_max 0.000
_refine_ls_shift/su_mean 0.000
_refine_ls_structure_factor_coef Fsqd
_refine_ls_weighting_details 'calc w=1/[\s^2^(Fo^2^)+(0.0990P)^2^+1.5345P] where P=(Fo^2^+2Fc^2^)/3'
_refine_ls_weighting_scheme calc
_refine_ls_wR_factor_gt 0.2039
_refine_ls_wR_factor_ref 0.2133
_reflns_number_gt 5629
_reflns_number_total 6912
_reflns_threshold_expression >2sigma(I)
_cod_data_source_file jo900589x_si_003.cif
_cod_data_source_block C36H33N2BF4
_cod_depositor_comments
;
The following automatic conversions were performed:

'_chemical_melting_point' value 'not measured' was changed to '?' -
the value is undefined or not given.

Automatic conversion script
Id: cif_fix_values 1646 2011-03-28 12:23:43Z adriana 
;
_cod_database_code 4024595

loop_
_symmetry_equiv_pos_as_xyz
'x, y, z'
'-x, y+1/2, -z'

loop_
_atom_site_label
_atom_site_type_symbol
_atom_site_fract_x
_atom_site_fract_y
_atom_site_fract_z
_atom_site_U_iso_or_equiv
_atom_site_adp_type
_atom_site_occupancy
_atom_site_symmetry_multiplicity
_atom_site_calc_flag
_atom_site_refinement_flags
_atom_site_disorder_assembly
_atom_site_disorder_group
N1 N -0.1802(3) 0.72514(18) 0.7558(3) 0.0343(7) Uani 1 1 d . . .
N2 N -0.2694(3) 0.83812(16) 0.7174(3) 0.0292(6) Uani 1 1 d . . .
C1 C -0.1572(4) 0.7968(2) 0.7682(4) 0.0325(8) Uani 1 1 d D . .
H1 H -0.063(3) 0.818(2) 0.795(4) 0.039 Uiso 1 1 d D . .
C2 C -0.3321(4) 0.7116(2) 0.6761(4) 0.0320(8) Uani 1 1 d D . .
H2 H -0.320(5) 0.706(2) 0.586(2) 0.038 Uiso 1 1 d D . .
C3 C -0.4005(4) 0.7895(2) 0.6823(3) 0.0272(7) Uani 1 1 d D . .
H3 H -0.465(4) 0.788(2) 0.741(3) 0.033 Uiso 1 1 d D . .
C4 C -0.0789(4) 0.6682(2) 0.8126(4) 0.0402(9) Uani 1 1 d . . .
C5 C -0.0257(6) 0.6687(3) 0.9417(5) 0.0584(13) Uani 1 1 d D . .
H5 H -0.064(6) 0.705(3) 0.991(5) 0.070 Uiso 1 1 d D . .
C6 C 0.0688(6) 0.6116(3) 1.0006(5) 0.0639(14) Uani 1 1 d D . .
H6 H 0.108(6) 0.612(4) 1.090(2) 0.077 Uiso 1 1 d D . .
C7 C 0.1049(6) 0.5552(3) 0.9254(5) 0.0561(13) Uani 1 1 d D . .
H7 H 0.176(5) 0.518(2) 0.939(5) 0.067 Uiso 1 1 d D . .
C8 C 0.0513(5) 0.5544(2) 0.7956(5) 0.0430(10) Uani 1 1 d D . .
H8 H 0.070(5) 0.514(2) 0.744(4) 0.052 Uiso 1 1 d D . .
C9 C -0.0408(4) 0.6114(2) 0.7332(4) 0.0402(9) Uani 1 1 d . . .
C10 C -0.0953(4) 0.6126(2) 0.5927(4) 0.0380(9) Uani 1 1 d . . .
C11 C -0.1735(5) 0.5528(3) 0.5292(5) 0.0508(11) Uani 1 1 d D . .
H11 H -0.175(6) 0.514(2) 0.591(4) 0.061 Uiso 1 1 d D . .
C12 C -0.2271(6) 0.5532(4) 0.3945(6) 0.0764(19) Uani 1 1 d D . .
H12 H -0.273(7) 0.511(3) 0.349(6) 0.092 Uiso 1 1 d D . .
C13 C -0.2000(8) 0.6173(6) 0.3292(7) 0.091(3) Uani 1 1 d D . .
H13 H -0.227(8) 0.610(5) 0.237(2) 0.109 Uiso 1 1 d D . .
C14 C -0.1238(8) 0.6762(5) 0.3876(7) 0.081(2) Uani 1 1 d D . .
H14 H -0.110(8) 0.715(3) 0.329(6) 0.098 Uiso 1 1 d D . .
C15 C -0.0687(5) 0.6738(3) 0.5196(6) 0.0532(13) Uani 1 1 d D . .
H15 H -0.014(5) 0.716(2) 0.556(5) 0.064 Uiso 1 1 d D . .
C16 C -0.4084(4) 0.6485(2) 0.7264(4) 0.0343(8) Uani 1 1 d . . .
C17 C -0.4769(4) 0.5943(2) 0.6435(5) 0.0440(10) Uani 1 1 d D . .
H17 H -0.462(5) 0.594(3) 0.557(3) 0.053 Uiso 1 1 d D . .
C18 C -0.5496(5) 0.5357(3) 0.6884(6) 0.0553(13) Uani 1 1 d D . .
H18 H -0.586(6) 0.507(3) 0.611(3) 0.066 Uiso 1 1 d D . .
C19 C -0.5553(6) 0.5345(3) 0.8203(7) 0.0690(17) Uani 1 1 d D . .
H19 H -0.606(6) 0.495(3) 0.851(6) 0.083 Uiso 1 1 d D . .
C20 C -0.4880(6) 0.5873(3) 0.8994(6) 0.0607(14) Uani 1 1 d D . .
H20 H -0.500(7) 0.585(3) 0.987(3) 0.073 Uiso 1 1 d D . .
C21 C -0.4147(5) 0.6466(3) 0.8547(5) 0.0454(10) Uani 1 1 d D . .
H21 H -0.380(5) 0.687(2) 0.913(4) 0.054 Uiso 1 1 d D . .
C22 C -0.5065(4) 0.81284(19) 0.5592(3) 0.0281(7) Uani 1 1 d . . .
C23 C -0.4599(4) 0.8264(2) 0.4479(4) 0.0374(9) Uani 1 1 d D . .
H23 H -0.360(2) 0.824(3) 0.452(4) 0.045 Uiso 1 1 d D . .
C24 C -0.5581(5) 0.8483(2) 0.3359(4) 0.0412(10) Uani 1 1 d D . .
H24 H -0.537(5) 0.865(3) 0.258(3) 0.049 Uiso 1 1 d D . .
C25 C -0.7053(5) 0.8548(2) 0.3356(4) 0.0417(10) Uani 1 1 d D . .
H25 H -0.775(4) 0.870(3) 0.261(3) 0.050 Uiso 1 1 d D . .
C26 C -0.7516(4) 0.8392(2) 0.4436(4) 0.0396(9) Uani 1 1 d D . .
H26 H -0.854(2) 0.847(3) 0.427(4) 0.047 Uiso 1 1 d D . .
C27 C -0.6521(4) 0.8189(2) 0.5594(4) 0.0326(8) Uani 1 1 d D . .
H27 H -0.678(5) 0.818(3) 0.639(3) 0.039 Uiso 1 1 d D . .
C28 C -0.2664(4) 0.91798(19) 0.6998(4) 0.0289(8) Uani 1 1 d . . .
C29 C -0.3548(4) 0.9637(2) 0.7562(3) 0.0289(8) Uani 1 1 d . . .
C30 C -0.3531(4) 1.0409(2) 0.7322(4) 0.0370(9) Uani 1 1 d D . .
H30 H -0.420(4) 1.070(2) 0.763(4) 0.044 Uiso 1 1 d D . .
C31 C -0.2632(4) 1.0714(2) 0.6587(4) 0.0357(9) Uani 1 1 d . . .
C32 C -0.1765(4) 1.0242(2) 0.6083(4) 0.0353(9) Uani 1 1 d D . .
H32 H -0.136(5) 1.053(2) 0.548(4) 0.042 Uiso 1 1 d D . .
C33 C -0.1755(4) 0.9472(2) 0.6243(3) 0.0300(8) Uani 1 1 d . . .
C34 C -0.4495(4) 0.9335(2) 0.8391(4) 0.0377(9) Uani 1 1 d . . .
H34A H -0.5441 0.9194 0.7849 0.057 Uiso 1 1 calc R . .
H34B H -0.4629 0.9719 0.9009 0.057 Uiso 1 1 calc R . .
H34C H -0.4033 0.8894 0.8859 0.057 Uiso 1 1 calc R . .
C35 C -0.2598(5) 1.1550(2) 0.6353(5) 0.0458(10) Uani 1 1 d . . .
H35A H -0.1675 1.1756 0.6840 0.069 Uiso 1 1 calc R . .
H35B H -0.3402 1.1790 0.6636 0.069 Uiso 1 1 calc R . .
H35C H -0.2696 1.1644 0.5432 0.069 Uiso 1 1 calc R . .
C36 C -0.0796(5) 0.9004(2) 0.5620(4) 0.0381(9) Uani 1 1 d . . .
H36A H -0.0478 0.9300 0.4963 0.057 Uiso 1 1 calc R . .
H36B H -0.1338 0.8565 0.5217 0.057 Uiso 1 1 calc R . .
H36C H 0.0054 0.8840 0.6274 0.057 Uiso 1 1 calc R . .
B1 B 0.8354(6) 0.8338(3) 0.1231(5) 0.0440(11) Uani 1 1 d . . .
F1 F 0.7853(12) 0.8833(6) 0.1914(10) 0.079(3) Uiso 0.50 1 d P A 1
F2 F 0.8484(9) 0.8642(5) 0.0165(9) 0.0848(15) Uiso 0.50 1 d P A 1
F3 F 0.9675(8) 0.7982(4) 0.1795(7) 0.0677(18) Uiso 0.50 1 d P A 1
F4 F 0.7425(9) 0.7840(5) 0.0515(9) 0.084(2) Uiso 0.50 1 d P A 1
F1X F 0.7426(14) 0.8842(8) 0.1641(13) 0.106(4) Uiso 0.50 1 d P A 2
F2X F 0.9055(9) 0.8630(5) 0.0204(9) 0.0848(15) Uiso 0.50 1 d P A 2
F3X F 0.9498(9) 0.8243(5) 0.2209(8) 0.080(2) Uiso 0.50 1 d P A 2
F4X F 0.7554(7) 0.7671(4) 0.1086(7) 0.0604(16) Uiso 0.50 1 d P A 2

loop_
_atom_site_aniso_label
_atom_site_aniso_U_11
_atom_site_aniso_U_22
_atom_site_aniso_U_33
_atom_site_aniso_U_23
_atom_site_aniso_U_13
_atom_site_aniso_U_12
N1 0.0274(15) 0.0253(15) 0.0443(18) 0.0006(13) -0.0035(13) 0.0018(13)
N2 0.0263(15) 0.0264(15) 0.0308(15) -0.0002(12) -0.0017(12) -0.0019(12)
C1 0.0320(19) 0.028(2) 0.0337(19) 0.0001(14) 0.0005(16) -0.0029(15)
C2 0.0277(17) 0.0267(18) 0.039(2) 0.0027(15) 0.0014(15) -0.0001(15)
C3 0.0246(16) 0.0296(18) 0.0267(17) -0.0041(14) 0.0048(14) -0.0051(14)
C4 0.035(2) 0.028(2) 0.053(2) 0.0068(17) 0.0007(18) 0.0031(16)
C5 0.051(3) 0.051(3) 0.060(3) -0.004(2) -0.015(2) 0.018(2)
C6 0.064(3) 0.063(3) 0.055(3) 0.007(3) -0.007(2) 0.018(3)
C7 0.053(3) 0.047(3) 0.059(3) 0.011(2) -0.005(2) 0.022(2)
C8 0.035(2) 0.032(2) 0.060(3) 0.0082(19) 0.008(2) 0.0059(17)
C9 0.033(2) 0.031(2) 0.054(3) 0.0073(18) 0.0050(18) 0.0026(16)
C10 0.0262(18) 0.034(2) 0.054(2) 0.0160(18) 0.0095(17) 0.0089(16)
C11 0.039(2) 0.057(3) 0.055(3) 0.005(2) 0.007(2) 0.002(2)
C12 0.043(3) 0.114(6) 0.065(4) 0.001(4) -0.002(3) 0.010(3)
C13 0.065(4) 0.144(7) 0.066(4) 0.046(5) 0.019(3) 0.039(5)
C14 0.070(4) 0.100(5) 0.081(4) 0.056(4) 0.033(4) 0.042(4)
C15 0.045(3) 0.042(2) 0.082(4) 0.028(2) 0.034(2) 0.023(2)
C16 0.0260(18) 0.0251(18) 0.047(2) 0.0061(16) -0.0004(16) 0.0037(15)
C17 0.029(2) 0.033(2) 0.062(3) 0.0064(19) -0.0066(19) -0.0031(16)
C18 0.040(2) 0.031(2) 0.085(4) 0.012(2) -0.007(2) -0.0043(19)
C19 0.047(3) 0.039(3) 0.115(5) 0.034(3) 0.005(3) -0.003(2)
C20 0.064(3) 0.043(3) 0.078(4) 0.025(3) 0.025(3) 0.008(2)
C21 0.043(2) 0.036(2) 0.057(3) 0.011(2) 0.010(2) 0.0021(18)
C22 0.0272(17) 0.0202(16) 0.0327(18) 0.0002(14) -0.0014(14) 0.0002(14)
C23 0.0321(19) 0.042(2) 0.035(2) 0.0000(17) 0.0022(16) -0.0092(17)
C24 0.052(2) 0.036(2) 0.0317(19) 0.0050(16) 0.0021(18) -0.0112(19)
C25 0.050(2) 0.0229(19) 0.041(2) 0.0011(16) -0.0129(18) 0.0020(17)
C26 0.033(2) 0.0286(19) 0.048(2) -0.0106(17) -0.0080(18) 0.0066(16)
C27 0.0281(18) 0.0301(19) 0.039(2) -0.0024(16) 0.0062(15) 0.0007(15)
C28 0.0295(18) 0.0198(16) 0.0320(18) -0.0035(13) -0.0039(15) -0.0004(13)
C29 0.0268(18) 0.0301(18) 0.0251(17) -0.0053(14) -0.0036(14) -0.0014(14)
C30 0.0267(18) 0.033(2) 0.045(2) -0.0114(17) -0.0051(16) 0.0070(16)
C31 0.035(2) 0.0247(18) 0.040(2) 0.0040(16) -0.0068(17) -0.0007(15)
C32 0.0337(19) 0.0257(19) 0.043(2) 0.0016(16) 0.0014(17) -0.0026(15)
C33 0.0281(18) 0.0279(18) 0.0306(18) 0.0045(14) 0.0000(14) -0.0014(14)
C34 0.036(2) 0.037(2) 0.040(2) -0.0108(17) 0.0108(17) -0.0034(16)
C35 0.044(2) 0.028(2) 0.060(3) 0.0024(19) 0.001(2) 0.0014(18)
C36 0.038(2) 0.0272(19) 0.050(2) 0.0043(16) 0.0107(18) -0.0014(16)
B1 0.049(3) 0.034(2) 0.038(2) 0.0040(19) -0.011(2) 0.001(2)

loop_
_atom_type_symbol
_atom_type_description
_atom_type_scat_dispersion_real
_atom_type_scat_dispersion_imag
_atom_type_scat_source
C C 0.0033 0.0016 'International Tables Vol C Tables 4.2.6.8 and 6.1.1.4'
H H 0.0000 0.0000 'International Tables Vol C Tables 4.2.6.8 and 6.1.1.4'
N N 0.0061 0.0033 'International Tables Vol C Tables 4.2.6.8 and 6.1.1.4'
B B 0.0013 0.0007 'International Tables Vol C Tables 4.2.6.8 and 6.1.1.4'
F F 0.0171 0.0103 'International Tables Vol C Tables 4.2.6.8 and 6.1.1.4'

loop_
_geom_angle_atom_site_label_1
_geom_angle_atom_site_label_2
_geom_angle_atom_site_label_3
_geom_angle
_geom_angle_site_symmetry_1
_geom_angle_site_symmetry_3
_geom_angle_publ_flag
C1 N1 C4 125.2(3) . . ?
C1 N1 C2 109.3(3) . . ?
C4 N1 C2 125.5(3) . . ?
C1 N2 C28 125.1(3) . . ?
C1 N2 C3 109.0(3) . . ?
C28 N2 C3 125.9(3) . . ?
N1 C1 N2 114.4(3) . . ?
N1 C1 H1 123(3) . . ?
N2 C1 H1 122(3) . . ?
C16 C2 N1 113.1(3) . . ?
C16 C2 C3 114.8(3) . . ?
N1 C2 C3 100.7(3) . . ?
C16 C2 H2 116(3) . . ?
N1 C2 H2 105(3) . . ?
C3 C2 H2 106(3) . . ?
N2 C3 C22 113.8(3) . . ?
N2 C3 C2 101.7(3) . . ?
C22 C3 C2 114.3(3) . . ?
N2 C3 H3 118(2) . . ?
C22 C3 H3 100(2) . . ?
C2 C3 H3 110(2) . . ?
C5 C4 C9 121.7(4) . . ?
C5 C4 N1 118.8(4) . . ?
C9 C4 N1 119.5(4) . . ?
C4 C5 C6 119.9(5) . . ?
C4 C5 H5 118(4) . . ?
C6 C5 H5 122(4) . . ?
C7 C6 C5 119.2(5) . . ?
C7 C6 H6 120(4) . . ?
C5 C6 H6 121(4) . . ?
C8 C7 C6 121.0(4) . . ?
C8 C7 H7 104(4) . . ?
C6 C7 H7 134(4) . . ?
C7 C8 C9 121.3(4) . . ?
C7 C8 H8 122(3) . . ?
C9 C8 H8 117(3) . . ?
C8 C9 C4 116.8(4) . . ?
C8 C9 C10 121.8(4) . . ?
C4 C9 C10 121.4(4) . . ?
C11 C10 C15 118.4(5) . . ?
C11 C10 C9 120.7(4) . . ?
C15 C10 C9 120.9(4) . . ?
C10 C11 C12 121.3(5) . . ?
C10 C11 H11 108(3) . . ?
C12 C11 H11 131(3) . . ?
C13 C12 C11 116.7(7) . . ?
C13 C12 H12 121(4) . . ?
C11 C12 H12 122(5) . . ?
C14 C13 C12 123.5(6) . . ?
C14 C13 H13 124(5) . . ?
C12 C13 H13 111(5) . . ?
C13 C14 C15 118.9(6) . . ?
C13 C14 H14 114(5) . . ?
C15 C14 H14 127(5) . . ?
C14 C15 C10 121.1(6) . . ?
C14 C15 H15 116(3) . . ?
C10 C15 H15 123(4) . . ?
C17 C16 C21 119.9(4) . . ?
C17 C16 C2 119.7(4) . . ?
C21 C16 C2 120.3(4) . . ?
C16 C17 C18 120.4(5) . . ?
C16 C17 H17 118(3) . . ?
C18 C17 H17 121(3) . . ?
C17 C18 C19 119.0(5) . . ?
C17 C18 H18 102(4) . . ?
C19 C18 H18 139(4) . . ?
C20 C19 C18 119.8(5) . . ?
C20 C19 H19 121(4) . . ?
C18 C19 H19 119(4) . . ?
C19 C20 C21 121.5(6) . . ?
C19 C20 H20 116(4) . . ?
C21 C20 H20 122(4) . . ?
C16 C21 C20 119.4(5) . . ?
C16 C21 H21 122(3) . . ?
C20 C21 H21 118(3) . . ?
C23 C22 C27 120.2(3) . . ?
C23 C22 C3 121.0(3) . . ?
C27 C22 C3 118.7(3) . . ?
C22 C23 C24 120.4(4) . . ?
C22 C23 H23 118(3) . . ?
C24 C23 H23 121(3) . . ?
C23 C24 C25 119.6(4) . . ?
C23 C24 H24 128(3) . . ?
C25 C24 H24 113(3) . . ?
C26 C25 C24 120.0(4) . . ?
C26 C25 H25 118(3) . . ?
C24 C25 H25 122(3) . . ?
C25 C26 C27 120.9(4) . . ?
C25 C26 H26 110(3) . . ?
C27 C26 H26 129(3) . . ?
C22 C27 C26 118.7(4) . . ?
C22 C27 H27 118(3) . . ?
C26 C27 H27 122(3) . . ?
C29 C28 C33 122.2(3) . . ?
C29 C28 N2 119.4(3) . . ?
C33 C28 N2 118.4(3) . . ?
C28 C29 C30 117.5(3) . . ?
C28 C29 C34 122.8(3) . . ?
C30 C29 C34 119.7(3) . . ?
C31 C30 C29 121.4(4) . . ?
C31 C30 H30 122(3) . . ?
C29 C30 H30 117(3) . . ?
C32 C31 C30 118.6(4) . . ?
C32 C31 C35 120.3(4) . . ?
C30 C31 C35 121.1(4) . . ?
C31 C32 C33 123.3(4) . . ?
C31 C32 H32 107(3) . . ?
C33 C32 H32 128(3) . . ?
C32 C33 C28 116.8(3) . . ?
C32 C33 C36 119.2(3) . . ?
C28 C33 C36 124.0(3) . . ?
C29 C34 H34A 109.5 . . ?
C29 C34 H34B 109.5 . . ?
H34A C34 H34B 109.5 . . ?
C29 C34 H34C 109.5 . . ?
H34A C34 H34C 109.5 . . ?
H34B C34 H34C 109.5 . . ?
C31 C35 H35A 109.5 . . ?
C31 C35 H35B 109.5 . . ?
H35A C35 H35B 109.5 . . ?
C31 C35 H35C 109.5 . . ?
H35A C35 H35C 109.5 . . ?
H35B C35 H35C 109.5 . . ?
C33 C36 H36A 109.5 . . ?
C33 C36 H36B 109.5 . . ?
H36A C36 H36B 109.5 . . ?
C33 C36 H36C 109.5 . . ?
H36A C36 H36C 109.5 . . ?
H36B C36 H36C 109.5 . . ?
F2 B1 F1 109.1(7) . . ?
F2 B1 F3X 121.2(7) . . ?
F1 B1 F3X 89.0(7) . . ?
F2 B1 F4 87.8(6) . . ?
F1 B1 F4 119.2(7) . . ?
F3X B1 F4 131.5(7) . . ?
F2 B1 F1X 101.5(8) . . ?
F1 B1 F1X 18.4(7) . . ?
F3X B1 F1X 107.1(8) . . ?
F4 B1 F1X 103.1(7) . . ?
F2 B1 F4X 114.9(6) . . ?
F1 B1 F4X 112.4(7) . . ?
F3X B1 F4X 107.4(6) . . ?
F4 B1 F4X 27.9(4) . . ?
F1X B1 F4X 102.7(7) . . ?
F2 B1 F3 108.1(6) . . ?
F1 B1 F3 118.0(7) . . ?
F3X B1 F3 29.0(4) . . ?
F4 B1 F3 109.9(6) . . ?
F1X B1 F3 135.9(7) . . ?
F4X B1 F3 93.8(5) . . ?
F2 B1 F2X 20.3(5) . . ?
F1 B1 F2X 116.8(7) . . ?
F3X B1 F2X 101.6(6) . . ?
F4 B1 F2X 99.0(6) . . ?
F1X B1 F2X 114.9(7) . . ?
F4X B1 F2X 122.3(6) . . ?
F3 B1 F2X 88.3(5) . . ?

loop_
_geom_bond_atom_site_label_1
_geom_bond_atom_site_label_2
_geom_bond_distance
_geom_bond_site_symmetry_2
_geom_bond_publ_flag
N1 C1 1.301(5) . ?
N1 C4 1.433(5) . ?
N1 C2 1.511(5) . ?
N2 C1 1.304(5) . ?
N2 C28 1.441(5) . ?
N2 C3 1.491(5) . ?
C1 H1 0.949(19) . ?
C2 C16 1.503(5) . ?
C2 C3 1.544(5) . ?
C2 H2 0.999(19) . ?
C3 C22 1.515(5) . ?
C3 H3 0.971(19) . ?
C4 C5 1.353(7) . ?
C4 C9 1.421(6) . ?
C5 C6 1.407(7) . ?
C5 H5 0.95(2) . ?
C6 C7 1.380(8) . ?
C6 H6 0.94(2) . ?
C7 C8 1.360(7) . ?
C7 H7 0.93(2) . ?
C8 C9 1.405(5) . ?
C8 H8 0.955(19) . ?
C9 C10 1.469(6) . ?
C10 C11 1.385(6) . ?
C10 C15 1.400(6) . ?
C11 C12 1.409(8) . ?
C11 H11 0.96(2) . ?
C12 C13 1.394(11) . ?
C12 H12 0.95(2) . ?
C13 C14 1.345(12) . ?
C13 H13 0.96(2) . ?
C14 C15 1.385(9) . ?
C14 H14 0.97(2) . ?
C15 H15 0.94(2) . ?
C16 C17 1.369(6) . ?
C16 C21 1.385(6) . ?
C17 C18 1.398(7) . ?
C17 H17 0.966(19) . ?
C18 C19 1.421(9) . ?
C18 H18 0.96(2) . ?
C19 C20 1.327(9) . ?
C19 H19 0.95(2) . ?
C20 C21 1.408(7) . ?
C20 H20 0.97(2) . ?
C21 H21 0.96(2) . ?
C22 C23 1.380(5) . ?
C22 C27 1.383(5) . ?
C23 C24 1.390(6) . ?
C23 H23 0.936(19) . ?
C24 C25 1.397(7) . ?
C24 H24 0.943(19) . ?
C25 C26 1.353(7) . ?
C25 H25 0.949(19) . ?
C26 C27 1.417(6) . ?
C26 H26 0.955(19) . ?
C27 H27 0.931(19) . ?
C28 C29 1.400(5) . ?
C28 C33 1.408(5) . ?
C29 C30 1.405(5) . ?
C29 C34 1.498(6) . ?
C30 C31 1.394(6) . ?
C30 H30 0.943(19) . ?
C31 C32 1.370(6) . ?
C31 C35 1.516(5) . ?
C32 C33 1.386(5) . ?
C32 H32 0.966(19) . ?
C33 C36 1.498(6) . ?
C34 H34A 0.9800 . ?
C34 H34B 0.9800 . ?
C34 H34C 0.9800 . ?
C35 H35A 0.9800 . ?
C35 H35B 0.9800 . ?
C35 H35C 0.9800 . ?
C36 H36A 0.9800 . ?
C36 H36B 0.9800 . ?
C36 H36C 0.9800 . ?
B1 F2 1.291(11) . ?
B1 F1 1.304(11) . ?
B1 F3X 1.330(9) . ?
B1 F4 1.357(10) . ?
B1 F1X 1.397(14) . ?
B1 F4X 1.403(8) . ?
B1 F3 1.408(9) . ?
B1 F2X 1.499(11) . ?

loop_
_geom_torsion_atom_site_label_1
_geom_torsion_atom_site_label_2
_geom_torsion_atom_site_label_3
_geom_torsion_atom_site_label_4
_geom_torsion
_geom_torsion_site_symmetry_1
_geom_torsion_site_symmetry_2
_geom_torsion_site_symmetry_3
_geom_torsion_site_symmetry_4
_geom_torsion_publ_flag
C4 N1 C1 N2 -174.3(4) . . . . ?
C2 N1 C1 N2 3.8(5) . . . . ?
C28 N2 C1 N1 -169.5(3) . . . . ?
C3 N2 C1 N1 11.2(5) . . . . ?
C1 N1 C2 C16 -139.0(4) . . . . ?
C4 N1 C2 C16 39.0(5) . . . . ?
C1 N1 C2 C3 -15.9(4) . . . . ?
C4 N1 C2 C3 162.1(4) . . . . ?
C1 N2 C3 C22 -143.7(3) . . . . ?
C28 N2 C3 C22 37.0(5) . . . . ?
C1 N2 C3 C2 -20.3(4) . . . . ?
C28 N2 C3 C2 160.4(3) . . . . ?
C16 C2 C3 N2 142.3(3) . . . . ?
N1 C2 C3 N2 20.4(3) . . . . ?
C16 C2 C3 C22 -94.6(4) . . . . ?
N1 C2 C3 C22 143.5(3) . . . . ?
C1 N1 C4 C5 55.9(6) . . . . ?
C2 N1 C4 C5 -121.8(5) . . . . ?
C1 N1 C4 C9 -126.3(4) . . . . ?
C2 N1 C4 C9 56.0(6) . . . . ?
C9 C4 C5 C6 -0.6(8) . . . . ?
N1 C4 C5 C6 177.1(5) . . . . ?
C4 C5 C6 C7 -0.6(9) . . . . ?
C5 C6 C7 C8 0.4(9) . . . . ?
C6 C7 C8 C9 1.0(8) . . . . ?
C7 C8 C9 C4 -2.0(6) . . . . ?
C7 C8 C9 C10 177.8(5) . . . . ?
C5 C4 C9 C8 1.8(6) . . . . ?
N1 C4 C9 C8 -175.8(4) . . . . ?
C5 C4 C9 C10 -178.0(4) . . . . ?
N1 C4 C9 C10 4.3(6) . . . . ?
C8 C9 C10 C11 57.4(6) . . . . ?
C4 C9 C10 C11 -122.7(5) . . . . ?
C8 C9 C10 C15 -122.2(4) . . . . ?
C4 C9 C10 C15 57.7(5) . . . . ?
C15 C10 C11 C12 -0.8(7) . . . . ?
C9 C10 C11 C12 179.6(5) . . . . ?
C10 C11 C12 C13 -1.2(8) . . . . ?
C11 C12 C13 C14 1.7(10) . . . . ?
C12 C13 C14 C15 0.0(10) . . . . ?
C13 C14 C15 C10 -2.2(8) . . . . ?
C11 C10 C15 C14 2.5(6) . . . . ?
C9 C10 C15 C14 -177.9(4) . . . . ?
N1 C2 C16 C17 -131.5(4) . . . . ?
C3 C2 C16 C17 113.7(4) . . . . ?
N1 C2 C16 C21 51.1(5) . . . . ?
C3 C2 C16 C21 -63.7(4) . . . . ?
C21 C16 C17 C18 -1.9(6) . . . . ?
C2 C16 C17 C18 -179.4(4) . . . . ?
C16 C17 C18 C19 2.0(7) . . . . ?
C17 C18 C19 C20 -2.1(7) . . . . ?
C18 C19 C20 C21 2.3(8) . . . . ?
C17 C16 C21 C20 2.0(6) . . . . ?
C2 C16 C21 C20 179.4(4) . . . . ?
C19 C20 C21 C16 -2.2(7) . . . . ?
N2 C3 C22 C23 49.8(5) . . . . ?
C2 C3 C22 C23 -66.5(4) . . . . ?
N2 C3 C22 C27 -131.5(3) . . . . ?
C2 C3 C22 C27 112.2(4) . . . . ?
C27 C22 C23 C24 1.8(6) . . . . ?
C3 C22 C23 C24 -179.5(4) . . . . ?
C22 C23 C24 C25 -1.6(6) . . . . ?
C23 C24 C25 C26 -0.5(6) . . . . ?
C24 C25 C26 C27 2.3(6) . . . . ?
C23 C22 C27 C26 0.0(5) . . . . ?
C3 C22 C27 C26 -178.7(3) . . . . ?
C25 C26 C27 C22 -2.1(5) . . . . ?
C1 N2 C28 C29 -122.2(4) . . . . ?
C3 N2 C28 C29 57.0(5) . . . . ?
C1 N2 C28 C33 58.8(5) . . . . ?
C3 N2 C28 C33 -122.0(4) . . . . ?
C33 C28 C29 C30 1.6(5) . . . . ?
N2 C28 C29 C30 -177.4(3) . . . . ?
C33 C28 C29 C34 -178.6(3) . . . . ?
N2 C28 C29 C34 2.5(5) . . . . ?
C28 C29 C30 C31 -2.1(5) . . . . ?
C34 C29 C30 C31 178.0(3) . . . . ?
C29 C30 C31 C32 0.8(5) . . . . ?
C29 C30 C31 C35 -178.8(4) . . . . ?
C30 C31 C32 C33 1.3(6) . . . . ?
C35 C31 C32 C33 -179.1(4) . . . . ?
C31 C32 C33 C28 -1.8(5) . . . . ?
C31 C32 C33 C36 178.3(4) . . . . ?
C29 C28 C33 C32 0.3(5) . . . . ?
N2 C28 C33 C32 179.3(3) . . . . ?
C29 C28 C33 C36 -179.8(4) . . . . ?
N2 C28 C33 C36 -0.8(5) . . . . ?

loop_
_platon_squeeze_void_nr
_platon_squeeze_void_average_x
_platon_squeeze_void_average_y
_platon_squeeze_void_average_z
_platon_squeeze_void_volume
_platon_squeeze_void_count_electrons
_platon_squeeze_void_content
1 0.264 0.659 0.960 164 53 ' '
2 0.736 0.159 1.040 164 52 ' '
